data_4077369
loop_
_publ_author_name
'Evans, William J.'
'Fujimoto, Cy H.'
'Ziller, Joseph W.'

_publ_section_title
;
 Organolanthanide-Based Coordination and Insertion Reactivity of the Anion
 Formed by Deprotonation of \e-Caprolactam
;
_journal_issue 22
_journal_name_full Organometallics
_journal_page_first 4529
_journal_paper_doi 10.1021/om010403n
_journal_volume 20
_journal_year 2001
_chemical_formula_sum 'C36 H48 N2 O2 Y2'
_chemical_formula_weight 718.58
_chemical_name_systematic
; 
 ? 
;
_space_group_IT_number 14
_symmetry_cell_setting monoclinic
_symmetry_space_group_name_Hall '-P 2yn'
_symmetry_space_group_name_H-M 'P 1 21/n 1'
_atom_sites_solution_hydrogens difmap
_atom_sites_solution_primary direct
_atom_sites_solution_secondary difmap
_audit_creation_method SHELXTL
_cell_angle_alpha 90.00
_cell_angle_beta 107.394(1)
_cell_angle_gamma 90.00
_cell_formula_units_Z 2
_cell_length_a 12.2124(6)
_cell_length_b 11.1331(5)
_cell_length_c 12.7269(6)
_cell_measurement_temperature 158
_cell_volume 1651.25(13)
_computing_cell_refinement 'Bruker SMART/SAINT'
_computing_data_collection 'Bruker SMART'
_computing_data_reduction 'Bruker SHELXTL'
_computing_molecular_graphics 'Bruker SHELXTL'
_computing_publication_material 'Bruker SHELXTL'
_computing_structure_refinement 'Bruker SHELXTL'
_computing_structure_solution 'Bruker SHELXTL'
_diffrn_ambient_temperature 158
_diffrn_measured_fraction_theta_full 0.954
_diffrn_measured_fraction_theta_max 0.954
_diffrn_measurement_device_type 'CCD area detector'
_diffrn_measurement_method 'phi and omega scans'
_diffrn_radiation_monochromator graphite
_diffrn_radiation_source 'sealed tube'
_diffrn_radiation_type MoK\a
_diffrn_radiation_wavelength 0.71073
_diffrn_reflns_av_R_equivalents 0.0235
_diffrn_reflns_av_sigmaI/netI 0.0246
_diffrn_reflns_limit_h_max 10
_diffrn_reflns_limit_h_min -16
_diffrn_reflns_limit_k_max 14
_diffrn_reflns_limit_k_min -12
_diffrn_reflns_limit_l_max 16
_diffrn_reflns_limit_l_min -16
_diffrn_reflns_number 10450
_diffrn_reflns_theta_full 28.35
_diffrn_reflns_theta_max 28.35
_diffrn_reflns_theta_min 2.03
_exptl_absorpt_coefficient_mu 3.530
_exptl_absorpt_correction_T_max 0.5263
_exptl_absorpt_correction_T_min 0.4440
_exptl_absorpt_correction_type 'Semi-empirical via SADABS'
_exptl_crystal_colour colorless
_exptl_crystal_density_diffrn 1.445
_exptl_crystal_density_meas ?
_exptl_crystal_density_method 'not measured'
_exptl_crystal_description Irregular
_exptl_crystal_F_000 744
_exptl_crystal_size_max 0.27
_exptl_crystal_size_mid 0.26
_exptl_crystal_size_min 0.23
_refine_diff_density_max 0.363
_refine_diff_density_min -0.397
_refine_diff_density_rms 0.063
_refine_ls_extinction_coef 0.0015(3)
_refine_ls_extinction_expression Fc^*^=kFc[1+0.001xFc^2^\l^3^/sin(2\q)]^-1/4^
_refine_ls_extinction_method SHELXTL
_refine_ls_goodness_of_fit_ref 1.104
_refine_ls_hydrogen_treatment refall
_refine_ls_matrix_type full
_refine_ls_number_parameters 287
_refine_ls_number_reflns 3926
_refine_ls_number_restraints 0
_refine_ls_restrained_S_all 1.104
_refine_ls_R_factor_all 0.0296
_refine_ls_R_factor_gt 0.0246
_refine_ls_shift/su_max 0.000
_refine_ls_shift/su_mean 0.000
_refine_ls_structure_factor_coef Fsqd
_refine_ls_weighting_details 'calc w=1/[\s^2^(Fo^2^)+(0.0217P)^2^+1.2307P] where P=(Fo^2^+2Fc^2^)/3'
_refine_ls_weighting_scheme calc
_refine_ls_wR_factor_gt 0.0554
_refine_ls_wR_factor_ref 0.0580
_reflns_number_gt 3572
_reflns_number_total 3926
_reflns_threshold_expression >2sigma(I)
_cod_data_source_file om010403n.cif
_cod_data_source_block chf11_(compound_1)
_cod_depositor_comments
;
The following automatic conversions were performed:

'_symmetry_cell_setting' value 'Monoclinic' changed to 'monoclinic'
according to /home/saulius/struct/CIF-dictionaries/cif_core.dic
dictionary named 'cif_core.dic' version 2.4.2 from 2011-04-26.

Automatic conversion script
Id: cif_fix_values 1715 2011-07-08 13:25:40Z adriana 

The following automatic conversions were performed:

'_exptl_crystal_density_meas' value 'none' was changed to '?' - the
value is perceived as not measured.

Automatic conversion script
Id: cif_fix_values 3008 2015-01-20 13:52:24Z robertas 
;
_cod_original_sg_symbol_H-M P2(1)/n
_cod_database_code 4077369

loop_
_symmetry_equiv_pos_as_xyz
'x, y, z'
'-x+1/2, y+1/2, -z+1/2'
'-x, -y, -z'
'x-1/2, -y-1/2, z-1/2'

loop_
_atom_site_label
_atom_site_type_symbol
_atom_site_fract_x
_atom_site_fract_y
_atom_site_fract_z
_atom_site_U_iso_or_equiv
_atom_site_adp_type
_atom_site_occupancy
_atom_site_symmetry_multiplicity
_atom_site_calc_flag
Y1 Y 0.153539(13) 0.056423(14) 0.008247(12) 0.01114(6) Uani 1 1 d
O1 O 0.02873(10) -0.11258(11) -0.00454(10) 0.0152(2) Uani 1 1 d
N1 N 0.20909(12) -0.15133(13) 0.00711(12) 0.0139(3) Uani 1 1 d
C1 C 0.35522(16) 0.10457(18) 0.16363(15) 0.0199(4) Uani 1 1 d
C2 C 0.30219(17) 0.01383(18) 0.20819(15) 0.0214(4) Uani 1 1 d
C3 C 0.20221(17) 0.06013(19) 0.22604(15) 0.0227(4) Uani 1 1 d
C4 C 0.19263(16) 0.18147(18) 0.19277(16) 0.0219(4) Uani 1 1 d
C5 C 0.28674(17) 0.20888(17) 0.15434(16) 0.0210(4) Uani 1 1 d
C6 C 0.46650(19) 0.0914(3) 0.1376(2) 0.0347(5) Uani 1 1 d
C7 C 0.13094(16) 0.03344(17) -0.20933(15) 0.0184(4) Uani 1 1 d
C8 C 0.07259(17) 0.13975(17) -0.19808(15) 0.0196(4) Uani 1 1 d
C9 C 0.15418(19) 0.22424(18) -0.13825(16) 0.0242(4) Uani 1 1 d
C10 C 0.26308(18) 0.1710(2) -0.11312(16) 0.0255(4) Uani 1 1 d
C11 C 0.24910(17) 0.05338(19) -0.15544(16) 0.0231(4) Uani 1 1 d
C12 C 0.0809(2) -0.0781(2) -0.27144(19) 0.0284(4) Uani 1 1 d
C13 C 0.10963(15) -0.19429(15) 0.00444(13) 0.0137(3) Uani 1 1 d
C14 C 0.07850(16) -0.32469(16) 0.00994(16) 0.0185(4) Uani 1 1 d
C15 C 0.10222(18) -0.40253(17) -0.08061(18) 0.0238(4) Uani 1 1 d
C16 C 0.22853(19) -0.43120(17) -0.06248(18) 0.0241(4) Uani 1 1 d
C17 C 0.30292(17) -0.32185(17) -0.06671(16) 0.0211(4) Uani 1 1 d
C18 C 0.31029(16) -0.22866(17) 0.02365(16) 0.0183(4) Uani 1 1 d
H2 H 0.330(2) -0.063(2) 0.224(2) 0.032(7) Uiso 1 1 d
H3 H 0.152(2) 0.018(2) 0.2598(19) 0.024(6) Uiso 1 1 d
H4 H 0.136(2) 0.236(2) 0.1988(19) 0.030(6) Uiso 1 1 d
H5 H 0.3034(19) 0.285(2) 0.1258(18) 0.021(5) Uiso 1 1 d
H6A H 0.532(4) 0.084(4) 0.206(4) 0.108(15) Uiso 1 1 d
H6B H 0.464(3) 0.036(3) 0.079(3) 0.068(10) Uiso 1 1 d
H6C H 0.488(3) 0.164(4) 0.109(3) 0.085(12) Uiso 1 1 d
H8 H -0.0046(19) 0.1526(19) -0.2243(17) 0.016(5) Uiso 1 1 d
H9 H 0.139(2) 0.301(2) -0.121(2) 0.037(7) Uiso 1 1 d
H10 H 0.335(2) 0.205(3) -0.070(2) 0.050(8) Uiso 1 1 d
H11 H 0.310(2) -0.005(2) -0.1499(18) 0.023(6) Uiso 1 1 d
H12A H 0.031(3) -0.063(3) -0.339(3) 0.056(9) Uiso 1 1 d
H12B H 0.145(3) -0.130(3) -0.280(3) 0.064(10) Uiso 1 1 d
H12C H 0.038(3) -0.127(3) -0.238(3) 0.053(9) Uiso 1 1 d
H14A H -0.001(2) -0.3276(19) 0.0033(18) 0.020(5) Uiso 1 1 d
H14B H 0.118(2) -0.354(2) 0.0786(19) 0.022(6) Uiso 1 1 d
H15A H 0.061(2) -0.477(2) -0.084(2) 0.037(7) Uiso 1 1 d
H15B H 0.0732(19) -0.365(2) -0.1548(19) 0.022(6) Uiso 1 1 d
H16A H 0.234(2) -0.490(2) -0.121(2) 0.027(6) Uiso 1 1 d
H16B H 0.257(2) -0.471(2) 0.009(2) 0.024(6) Uiso 1 1 d
H17A H 0.380(2) -0.349(2) -0.0578(18) 0.025(6) Uiso 1 1 d
H17B H 0.2763(19) -0.282(2) -0.1413(19) 0.022(6) Uiso 1 1 d
H18A H 0.375(2) -0.176(2) 0.0304(19) 0.025(6) Uiso 1 1 d
H18B H 0.3280(19) -0.267(2) 0.096(2) 0.025(6) Uiso 1 1 d

loop_
_atom_site_aniso_label
_atom_site_aniso_U_11
_atom_site_aniso_U_22
_atom_site_aniso_U_33
_atom_site_aniso_U_23
_atom_site_aniso_U_13
_atom_site_aniso_U_12
Y1 0.01106(9) 0.01086(8) 0.01183(8) -0.00042(6) 0.00391(6) -0.00096(6)
O1 0.0124(6) 0.0122(6) 0.0214(6) 0.0000(5) 0.0058(5) 0.0011(4)
N1 0.0135(7) 0.0137(7) 0.0150(7) -0.0012(5) 0.0053(5) 0.0002(5)
C1 0.0154(8) 0.0252(9) 0.0165(9) -0.0067(7) 0.0009(7) -0.0020(7)
C2 0.0246(9) 0.0195(9) 0.0144(8) -0.0019(7) -0.0031(7) 0.0015(7)
C3 0.0243(9) 0.0305(10) 0.0129(8) -0.0034(8) 0.0048(7) -0.0080(8)
C4 0.0182(9) 0.0259(10) 0.0199(9) -0.0109(7) 0.0032(7) 0.0011(7)
C5 0.0226(9) 0.0182(9) 0.0200(9) -0.0054(7) 0.0029(7) -0.0055(7)
C6 0.0178(10) 0.0522(15) 0.0328(12) -0.0143(11) 0.0056(9) -0.0036(10)
C7 0.0218(9) 0.0216(9) 0.0135(8) 0.0032(7) 0.0078(7) 0.0006(7)
C8 0.0200(9) 0.0223(9) 0.0164(8) 0.0057(7) 0.0052(7) 0.0035(7)
C9 0.0358(11) 0.0172(9) 0.0214(10) 0.0059(7) 0.0115(8) -0.0031(8)
C10 0.0240(10) 0.0347(11) 0.0191(9) 0.0056(8) 0.0085(8) -0.0120(9)
C11 0.0196(9) 0.0339(11) 0.0191(9) 0.0073(8) 0.0107(7) 0.0032(8)
C12 0.0349(12) 0.0293(11) 0.0229(10) -0.0048(8) 0.0114(9) -0.0024(9)
C13 0.0161(8) 0.0144(8) 0.0110(7) 0.0005(6) 0.0047(6) 0.0018(6)
C14 0.0194(9) 0.0130(8) 0.0251(10) 0.0025(7) 0.0095(7) 0.0000(7)
C15 0.0299(10) 0.0132(8) 0.0294(11) -0.0032(8) 0.0107(9) -0.0037(8)
C16 0.0339(11) 0.0151(9) 0.0278(10) -0.0018(8) 0.0162(9) 0.0028(8)
C17 0.0257(10) 0.0181(9) 0.0248(10) -0.0020(7) 0.0156(8) 0.0040(7)
C18 0.0156(9) 0.0185(9) 0.0217(9) -0.0019(7) 0.0069(7) 0.0024(7)

loop_
_atom_type_symbol
_atom_type_description
_atom_type_scat_dispersion_real
_atom_type_scat_dispersion_imag
_atom_type_scat_source
C C 0.0033 0.0016 'International Tables Vol C Tables 4.2.6.8 and 6.1.1.4'
H H 0.0000 0.0000 'International Tables Vol C Tables 4.2.6.8 and 6.1.1.4'
N N 0.0061 0.0033 'International Tables Vol C Tables 4.2.6.8 and 6.1.1.4'
O O 0.0106 0.0060 'International Tables Vol C Tables 4.2.6.8 and 6.1.1.4'
Y Y -2.7962 3.5667 'International Tables Vol C Tables 4.2.6.8 and 6.1.1.4'

loop_
_geom_angle_atom_site_label_1
_geom_angle_atom_site_label_2
_geom_angle_atom_site_label_3
_geom_angle
_geom_angle_site_symmetry_1
_geom_angle_site_symmetry_3
O1 Y1 O1 67.65(5) 3 .
O1 Y1 N1 122.21(5) 3 .
O1 Y1 N1 54.61(4) . .
Cnt1 Y1 O1 116.8 . .
Cnt1 Y1 N1 100.2 . .
Cnt1 Y1 O1 103.3 3 .
Cnt1 Y1 C13 109.4 . .
Cnt1 Y1 Cnt2 127.0 . .
Cnt2 Y1 O1 115.1 . .
Cnt2 Y1 N1 101.1 . .
Cnt2 Y1 O1 105.1 3 .
Cnt2 Y1 C13 111.5 . .
O1 Y1 C9 90.02(6) 3 .
O1 Y1 C9 130.06(6) . .
N1 Y1 C9 127.88(6) . .
O1 Y1 C4 77.99(5) 3 .
O1 Y1 C4 114.55(5) . .
N1 Y1 C4 122.21(6) . .
C9 Y1 C4 102.50(7) . .
O1 Y1 C10 120.73(6) 3 .
O1 Y1 C10 139.40(6) . .
N1 Y1 C10 105.42(6) . .
C9 Y1 C10 30.73(7) . .
C4 Y1 C10 105.96(7) . .
O1 Y1 C3 86.01(5) 3 .
O1 Y1 C3 91.29(5) . .
N1 Y1 C3 92.61(6) . .
C9 Y1 C3 132.75(6) . .
C4 Y1 C3 30.83(6) . .
C10 Y1 C3 127.28(6) . .
O1 Y1 C11 129.24(5) 3 .
O1 Y1 C11 110.72(5) . .
N1 Y1 C11 78.12(6) . .
C9 Y1 C11 50.60(6) . .
C4 Y1 C11 133.82(6) . .
C10 Y1 C11 30.62(7) . .
C3 Y1 C11 143.07(6) . .
O1 Y1 C5 103.02(5) 3 .
O1 Y1 C5 141.87(5) . .
N1 Y1 C5 119.89(5) . .
C9 Y1 C5 84.97(6) . .
C4 Y1 C5 30.70(6) . .
C10 Y1 C5 78.00(6) . .
C3 Y1 C5 50.63(6) . .
C11 Y1 C5 103.46(6) . .
O1 Y1 C8 79.31(5) 3 .
O1 Y1 C8 99.46(5) . .
N1 Y1 C8 110.38(5) . .
C9 Y1 C8 30.85(6) . .
C4 Y1 C8 127.08(6) . .
C10 Y1 C8 50.62(6) . .
C3 Y1 C8 156.82(6) . .
C11 Y1 C8 50.23(6) . .
C5 Y1 C8 115.49(6) . .
O1 Y1 C2 116.29(5) 3 .
O1 Y1 C2 99.30(5) . .
N1 Y1 C2 74.04(5) . .
C9 Y1 C2 130.47(6) . .
C4 Y1 C2 50.34(6) . .
C10 Y1 C2 108.69(6) . .
C3 Y1 C2 30.47(6) . .
C11 Y1 C2 113.98(6) . .
C5 Y1 C2 49.98(6) . .
C8 Y1 C2 159.24(6) . .
O1 Y1 C7 101.68(5) 3 .
O1 Y1 C7 89.31(5) . .
N1 Y1 C7 81.16(5) . .
C9 Y1 C7 50.71(6) . .
C4 Y1 C7 153.09(6) . .
C10 Y1 C7 50.65(6) . .
C3 Y1 C7 171.90(6) . .
C11 Y1 C7 30.51(6) . .
C5 Y1 C7 128.60(6) . .
C8 Y1 C7 30.33(6) . .
C2 Y1 C7 141.57(6) . .
O1 Y1 C1 128.61(5) 3 .
O1 Y1 C1 128.72(5) . .
N1 Y1 C1 89.89(5) . .
C9 Y1 C1 100.44(6) . .
C4 Y1 C1 50.62(6) . .
C10 Y1 C1 79.83(6) . .
C3 Y1 C1 50.56(6) . .
C11 Y1 C1 93.31(6) . .
C5 Y1 C1 30.43(6) . .
C8 Y1 C1 129.40(6) . .
C2 Y1 C1 30.21(6) . .
C7 Y1 C1 123.81(6) . .
O1 Y1 C13 95.17(5) 3 .
O1 Y1 C13 27.63(4) . .
N1 Y1 C13 27.04(5) . .
C9 Y1 C13 136.36(6) . .
C4 Y1 C13 120.99(6) . .
C10 Y1 C13 126.03(6) . .
C3 Y1 C13 90.88(6) . .
C11 Y1 C13 95.65(6) . .
C5 Y1 C13 134.99(5) . .
C8 Y1 C13 108.12(5) . .
C2 Y1 C13 85.04(5) . .
C7 Y1 C13 85.92(5) . .
C1 Y1 C13 109.42(5) . .
C13 O1 Y1 151.94(11) . 3
C13 O1 Y1 95.20(10) . .
Y1 O1 Y1 112.35(5) 3 .
C13 N1 C18 121.95(15) . .
C13 N1 Y1 95.22(10) . .
C18 N1 Y1 141.95(11) . .
C2 C1 C5 106.92(17) . .
C2 C1 C6 125.1(2) . .
C5 C1 C6 127.9(2) . .
C2 C1 Y1 74.03(10) . .
C5 C1 Y1 73.50(10) . .
C6 C1 Y1 120.35(13) . .
C3 C2 C1 109.19(18) . .
C3 C2 Y1 73.44(11) . .
C1 C2 Y1 75.76(11) . .
C2 C3 C4 107.52(17) . .
C2 C3 Y1 76.09(11) . .
C4 C3 Y1 74.27(11) . .
C3 C4 C5 107.96(17) . .
C3 C4 Y1 74.90(10) . .
C5 C4 Y1 75.86(10) . .
C4 C5 C1 108.42(17) . .
C4 C5 Y1 73.43(10) . .
C1 C5 Y1 76.06(10) . .
C8 C7 C11 106.95(17) . .
C8 C7 C12 127.54(18) . .
C11 C7 C12 125.42(18) . .
C8 C7 Y1 73.59(10) . .
C11 C7 Y1 73.33(10) . .
C12 C7 Y1 121.15(13) . .
C7 C8 C9 108.45(17) . .
C7 C8 Y1 76.08(10) . .
C9 C8 Y1 73.07(10) . .
C10 C9 C8 107.98(18) . .
C10 C9 Y1 75.10(11) . .
C8 C9 Y1 76.08(10) . .
C9 C10 C11 107.92(18) . .
C9 C10 Y1 74.17(11) . .
C11 C10 Y1 75.57(11) . .
C10 C11 C7 108.68(18) . .
C10 C11 Y1 73.82(11) . .
C7 C11 Y1 76.16(10) . .
N1 C13 O1 114.73(15) . .
N1 C13 C14 126.96(16) . .
O1 C13 C14 118.31(15) . .
N1 C13 Y1 57.74(9) . .
O1 C13 Y1 57.17(8) . .
C14 C13 Y1 174.04(12) . .
C13 C14 C15 113.67(15) . .
C16 C15 C14 114.44(17) . .
C15 C16 C17 114.40(16) . .
C16 C17 C18 114.51(16) . .
N1 C18 C17 115.56(15) . .

loop_
_geom_bond_atom_site_label_1
_geom_bond_atom_site_label_2
_geom_bond_distance
_geom_bond_site_symmetry_2
Y1 O1 2.2990(12) 3
Y1 O1 2.3961(12) .
Y1 N1 2.4116(14) .
Y1 C9 2.6412(19) .
Y1 C4 2.6478(18) .
Y1 C10 2.6529(18) .
Y1 C3 2.6558(18) .
Y1 C11 2.6752(19) .
Y1 C5 2.6788(18) .
Y1 C8 2.6797(18) .
Y1 C2 2.6896(18) .
Y1 C7 2.7115(18) .
Y1 C1 2.7115(18) .
Y1 C13 2.8399(17) .
Y1 Cnt1 2.393 .
Y1 Cnt2 2.388 .
O1 C13 1.323(2) .
O1 Y1 2.2990(12) 3
N1 C13 1.296(2) .
N1 C18 1.469(2) .
C1 C2 1.408(3) .
C1 C5 1.415(3) .
C1 C6 1.499(3) .
C2 C3 1.405(3) .
C3 C4 1.410(3) .
C4 C5 1.410(3) .
C7 C8 1.411(3) .
C7 C11 1.418(3) .
C7 C12 1.500(3) .
C8 C9 1.416(3) .
C9 C10 1.403(3) .
C10 C11 1.407(3) .
C13 C14 1.508(2) .
C14 C15 1.537(3) .
C15 C16 1.524(3) .
C16 C17 1.530(3) .
C17 C18 1.531(3) .
